data_4300688
loop_
_publ_author_name
'Lee, Hon Man'
'Chiu, Ping Ling'

_journal_name_full 'Inorganic Chemistry'
_journal_paper_doi 10.1021/ic051840n
_journal_year 2006
_chemical_formula_moiety 'C34 H38 Ag F2 N8, N O3, 0.25(H2 O)'
_chemical_formula_sum 'C34 H38.5 Ag F2 N9 O3.25'
_chemical_formula_weight 771.11
_space_group_IT_number 2
_space_group_name_Hall '-P 1'
_space_group_name_H-M_alt 'P -1'
_symmetry_cell_setting triclinic
_symmetry_Int_Tables_number 2
_symmetry_space_group_name_Hall '-P 1'
_symmetry_space_group_name_H-M 'P -1'
_cell_angle_alpha 89.8680(10)
_cell_angle_beta 84.8040(10)
_cell_angle_gamma 76.1270(10)
_cell_formula_units_Z 4
_cell_length_a 9.4205(6)
_cell_length_b 13.4043(8)
_cell_length_c 28.8919(17)
_cell_measurement_temperature 150(2)
_cell_volume 3526.6(4)
_diffrn_ambient_temperature 150(2)
_exptl_crystal_density_diffrn 1.452
_cod_original_formula_sum 'C34 H38.50 Ag F2 N9 O3.25'
_cod_database_code 4300688

loop_
_symmetry_equiv_pos_as_xyz
'x, y, z'
'-x, -y, -z'

loop_
_atom_site_label
_atom_site_type_symbol
_atom_site_fract_x
_atom_site_fract_y
_atom_site_fract_z
_atom_site_U_iso_or_equiv
_atom_site_adp_type
_atom_site_occupancy
_atom_site_symmetry_multiplicity
_atom_site_calc_flag
_atom_site_refinement_flags
_atom_site_disorder_assembly
_atom_site_disorder_group
Ag1 Ag 0.70109(2) 0.581478(17) 0.736511(8) 0.03326(7) Uani 1 1 d . . .
Ag2 Ag 1.0000 0.0000 0.5000 0.03204(8) Uani 1 2 d S . .
Ag3 Ag 0.5000 0.0000 1.0000 0.04597(10) Uani 1 2 d S . .
C1 C 0.7080(3) 0.5705(2) 0.80842(10) 0.0315(6) Uani 1 1 d . . .
C2 C 0.6641(4) 0.5338(3) 0.88413(11) 0.0429(7) Uani 1 1 d . . .
H2 H 0.6208 0.5097 0.9116 0.052 Uiso 1 1 calc R . .
C3 C 0.7758(4) 0.5808(3) 0.88122(12) 0.0451(8) Uani 1 1 d . . .
H3 H 0.8274 0.5958 0.9061 0.054 Uiso 1 1 calc R . .
C4 C 0.5009(3) 0.4865(2) 0.82750(12) 0.0402(7) Uani 1 1 d . . .
H4A H 0.4304 0.5415 0.8128 0.048 Uiso 1 1 calc R . .
H4B H 0.4499 0.4678 0.8565 0.048 Uiso 1 1 calc R . .
C5 C 0.5437(3) 0.3937(2) 0.79509(10) 0.0304(6) Uani 1 1 d . . .
C6 C 0.6824(3) 0.3272(2) 0.79059(11) 0.0342(6) Uani 1 1 d . . .
H6 H 0.7576 0.3410 0.8076 0.041 Uiso 1 1 calc R . .
C7 C 0.7122(3) 0.2410(3) 0.76160(12) 0.0409(7) Uani 1 1 d . . .
H7 H 0.8070 0.1954 0.7586 0.049 Uiso 1 1 calc R . .
C8 C 0.6015(4) 0.2229(3) 0.73723(11) 0.0397(7) Uani 1 1 d . . .
C9 C 0.4644(4) 0.2873(3) 0.73992(13) 0.0456(8) Uani 1 1 d . . .
H9 H 0.3906 0.2736 0.7223 0.055 Uiso 1 1 calc R . .
C10 C 0.4362(3) 0.3729(3) 0.76899(13) 0.0429(7) Uani 1 1 d . . .
H10 H 0.3415 0.4186 0.7713 0.051 Uiso 1 1 calc R . .
C11 C 0.9166(4) 0.6496(2) 0.81522(12) 0.0413(7) Uani 1 1 d . . .
H11A H 0.9232 0.7066 0.8360 0.050 Uiso 1 1 calc R . .
H11B H 0.8910 0.6791 0.7848 0.050 Uiso 1 1 calc R . .
C12 C 1.0654(4) 0.5733(3) 0.80876(12) 0.0422(7) Uani 1 1 d . . .
H12A H 1.1390 0.6081 0.7941 0.051 Uiso 1 1 calc R . .
H12B H 1.0961 0.5493 0.8396 0.051 Uiso 1 1 calc R . .
C13 C 1.0623(3) 0.3885(3) 0.79406(14) 0.0465(8) Uani 1 1 d . . .
C14 C 1.0756(5) 0.3549(4) 0.84317(16) 0.0725(14) Uani 1 1 d . . .
H14A H 1.1719 0.3588 0.8523 0.109 Uiso 1 1 calc R . .
H14B H 1.0656 0.2840 0.8457 0.109 Uiso 1 1 calc R . .
H14C H 0.9982 0.4000 0.8637 0.109 Uiso 1 1 calc R . .
C15 C 1.0553(4) 0.3340(3) 0.75462(15) 0.0502(9) Uani 1 1 d . . .
H15 H 1.0551 0.2633 0.7526 0.060 Uiso 1 1 calc R . .
C16 C 1.0486(3) 0.4026(2) 0.71797(13) 0.0412(7) Uani 1 1 d . . .
C17 C 1.0389(4) 0.3831(3) 0.66743(15) 0.0565(10) Uani 1 1 d . . .
H17A H 0.9390 0.4136 0.6595 0.085 Uiso 1 1 calc R . .
H17B H 1.0628 0.3088 0.6611 0.085 Uiso 1 1 calc R . .
H17C H 1.1085 0.4140 0.6487 0.085 Uiso 1 1 calc R . .
C18 C 0.6881(3) 0.5900(2) 0.66444(10) 0.0323(6) Uani 1 1 d . . .
C19 C 0.7264(4) 0.6180(3) 0.58769(11) 0.0438(8) Uani 1 1 d . . .
H19 H 0.7680 0.6388 0.5592 0.053 Uiso 1 1 calc R . .
C20 C 0.6150(4) 0.5713(2) 0.59304(11) 0.0409(7) Uani 1 1 d . . .
H20 H 0.5615 0.5535 0.5693 0.049 Uiso 1 1 calc R . .
C21 C 0.8932(3) 0.6732(3) 0.64109(13) 0.0461(8) Uani 1 1 d . . .
H21A H 0.9306 0.7006 0.6118 0.055 Uiso 1 1 calc R . .
H21B H 0.9730 0.6171 0.6510 0.055 Uiso 1 1 calc R . .
C22 C 0.8567(3) 0.7583(2) 0.67802(11) 0.0354(6) Uani 1 1 d . . .
C23 C 0.9675(3) 0.7734(3) 0.70379(15) 0.0481(9) Uani 1 1 d . . .
H23 H 1.0630 0.7294 0.6982 0.058 Uiso 1 1 calc R . .
C24 C 0.9431(4) 0.8501(3) 0.73728(14) 0.0488(9) Uani 1 1 d . . .
H24 H 1.0208 0.8606 0.7540 0.059 Uiso 1 1 calc R . .
C25 C 0.8046(4) 0.9107(3) 0.74582(12) 0.0422(7) Uani 1 1 d . . .
C26 C 0.6916(3) 0.8982(3) 0.72156(14) 0.0484(8) Uani 1 1 d . . .
H26 H 0.5959 0.9414 0.7281 0.058 Uiso 1 1 calc R . .
C27 C 0.7178(3) 0.8224(3) 0.68752(12) 0.0423(7) Uani 1 1 d . . .
H27 H 0.6399 0.8140 0.6704 0.051 Uiso 1 1 calc R . .
C28 C 0.4771(3) 0.5106(2) 0.66277(11) 0.0362(6) Uani 1 1 d . . .
H28A H 0.5077 0.4803 0.6926 0.043 Uiso 1 1 calc R . .
H28B H 0.4630 0.4548 0.6427 0.043 Uiso 1 1 calc R . .
C29 C 0.3314(3) 0.5909(2) 0.67189(11) 0.0361(6) Uani 1 1 d . . .
H29A H 0.2979 0.6179 0.6418 0.043 Uiso 1 1 calc R . .
H29B H 0.2567 0.5573 0.6868 0.043 Uiso 1 1 calc R . .
C30 C 0.3400(3) 0.7745(2) 0.68878(11) 0.0344(6) Uani 1 1 d . . .
C31 C 0.3279(4) 0.8106(3) 0.64028(12) 0.0473(8) Uani 1 1 d . . .
H31A H 0.4086 0.7686 0.6198 0.071 Uiso 1 1 calc R . .
H31B H 0.3332 0.8826 0.6389 0.071 Uiso 1 1 calc R . .
H31C H 0.2338 0.8042 0.6301 0.071 Uiso 1 1 calc R . .
C32 C 0.3468(3) 0.8267(2) 0.72919(12) 0.0368(6) Uani 1 1 d . . .
H32 H 0.3473 0.8972 0.7323 0.044 Uiso 1 1 calc R . .
C33 C 0.3529(3) 0.7549(2) 0.76480(11) 0.0360(6) Uani 1 1 d . . .
C34 C 0.3611(5) 0.7718(3) 0.81564(13) 0.0529(9) Uani 1 1 d . . .
H34A H 0.3126 0.7252 0.8336 0.079 Uiso 1 1 calc R . .
H34B H 0.3118 0.8431 0.8244 0.079 Uiso 1 1 calc R . .
H34C H 0.4642 0.7582 0.8222 0.079 Uiso 1 1 calc R . .
C35 C 1.0146(3) 0.1512(2) 0.51085(10) 0.0328(6) Uani 1 1 d . . .
C36 C 1.0847(4) 0.2910(3) 0.53469(12) 0.0447(8) Uani 1 1 d . . .
H36 H 1.1389 0.3319 0.5488 0.054 Uiso 1 1 calc R . .
C37 C 0.9650(4) 0.3250(3) 0.51144(13) 0.0472(8) Uani 1 1 d . . .
H37 H 0.9183 0.3946 0.5060 0.057 Uiso 1 1 calc R . .
C38 C 1.2342(3) 0.1180(3) 0.55621(11) 0.0375(7) Uani 1 1 d . . .
H38A H 1.3206 0.1482 0.5529 0.045 Uiso 1 1 calc R . .
H38B H 1.2619 0.0501 0.5400 0.045 Uiso 1 1 calc R . .
C39 C 1.1942(3) 0.1032(2) 0.60750(10) 0.0305(6) Uani 1 1 d . . .
C40 C 1.0636(3) 0.0767(2) 0.62248(11) 0.0337(6) Uani 1 1 d . . .
H40 H 0.9984 0.0684 0.6004 0.040 Uiso 1 1 calc R . .
C41 C 1.0273(3) 0.0624(2) 0.66927(11) 0.0340(6) Uani 1 1 d . . .
H41 H 0.9377 0.0449 0.6795 0.041 Uiso 1 1 calc R . .
C42 C 1.1241(3) 0.0741(2) 0.70034(10) 0.0316(6) Uani 1 1 d . . .
C43 C 1.2548(3) 0.0999(2) 0.68717(10) 0.0327(6) Uani 1 1 d . . .
H43 H 1.3196 0.1074 0.7096 0.039 Uiso 1 1 calc R . .
C44 C 1.2892(3) 0.1148(2) 0.64033(10) 0.0321(6) Uani 1 1 d . . .
H44 H 1.3784 0.1330 0.6305 0.039 Uiso 1 1 calc R . .
C45 C 0.7924(4) 0.2410(3) 0.47304(12) 0.0436(7) Uani 1 1 d . . .
H45A H 0.8044 0.1746 0.4564 0.052 Uiso 1 1 calc R . .
H45B H 0.7822 0.2957 0.4496 0.052 Uiso 1 1 calc R . .
C46 C 0.6531(4) 0.2607(3) 0.50637(13) 0.0442(8) Uani 1 1 d . . .
H46A H 0.6416 0.3268 0.5233 0.053 Uiso 1 1 calc R . .
H46B H 0.5671 0.2668 0.4883 0.053 Uiso 1 1 calc R . .
C47 C 0.6484(3) 0.0288(2) 0.56274(10) 0.0323(6) Uani 1 1 d . . .
C48 C 0.6248(4) -0.0776(3) 0.56141(11) 0.0421(7) Uani 1 1 d . . .
H48A H 0.5676 -0.0845 0.5354 0.063 Uiso 1 1 calc R . .
H48B H 0.5713 -0.0905 0.5906 0.063 Uiso 1 1 calc R . .
H48C H 0.7200 -0.1276 0.5573 0.063 Uiso 1 1 calc R . .
C49 C 0.6859(3) 0.0805(2) 0.60015(10) 0.0341(6) Uani 1 1 d . . .
H49 H 0.7048 0.0545 0.6302 0.041 Uiso 1 1 calc R . .
C50 C 0.6895(3) 0.1771(2) 0.58427(11) 0.0341(6) Uani 1 1 d . . .
C51 C 0.7230(4) 0.2664(3) 0.60852(13) 0.0472(8) Uani 1 1 d . . .
H51A H 0.8181 0.2764 0.5954 0.071 Uiso 1 1 calc R . .
H51B H 0.7266 0.2526 0.6418 0.071 Uiso 1 1 calc R . .
H51C H 0.6461 0.3286 0.6043 0.071 Uiso 1 1 calc R . .
C52 C 0.4659(4) 0.1582(3) 1.00856(11) 0.0419(7) Uani 1 1 d . . .
C53 C 0.3796(4) 0.3289(3) 1.00026(13) 0.0541(9) Uani 1 1 d . . .
H53 H 0.3190 0.3927 0.9921 0.065 Uiso 1 1 calc R . .
C54 C 0.5055(4) 0.3148(3) 1.02058(13) 0.0487(8) Uani 1 1 d . . .
H54 H 0.5508 0.3668 1.0297 0.058 Uiso 1 1 calc R . .
C55 C 0.2327(4) 0.2101(4) 0.97090(13) 0.0595(11) Uani 1 1 d . . .
H55A H 0.1554 0.2744 0.9694 0.071 Uiso 1 1 calc R . .
H55B H 0.1902 0.1615 0.9903 0.071 Uiso 1 1 calc R . .
C56 C 0.2762(3) 0.1648(3) 0.92268(11) 0.0402(7) Uani 1 1 d . . .
C57 C 0.1908(3) 0.1065(3) 0.90467(12) 0.0421(7) Uani 1 1 d . . .
H57 H 0.1084 0.0944 0.9233 0.051 Uiso 1 1 calc R . .
C58 C 0.2236(4) 0.0652(3) 0.85975(13) 0.0445(8) Uani 1 1 d . . .
H58 H 0.1638 0.0262 0.8471 0.053 Uiso 1 1 calc R . .
C59 C 0.3450(4) 0.0827(3) 0.83422(11) 0.0438(7) Uani 1 1 d . . .
C60 C 0.4327(4) 0.1398(3) 0.85059(12) 0.0522(9) Uani 1 1 d . . .
H60 H 0.5156 0.1509 0.8319 0.063 Uiso 1 1 calc R . .
C61 C 0.3969(4) 0.1811(4) 0.89543(12) 0.0527(9) Uani 1 1 d . . .
H61 H 0.4562 0.2211 0.9076 0.063 Uiso 1 1 calc R . .
C62 C 0.6941(4) 0.1600(3) 1.04478(11) 0.0416(7) Uani 1 1 d . . .
H62A H 0.6927 0.0880 1.0520 0.050 Uiso 1 1 calc R . .
H62B H 0.7014 0.1955 1.0742 0.050 Uiso 1 1 calc R . .
C63 C 0.8290(4) 0.1608(3) 1.01113(12) 0.0419(7) Uani 1 1 d . . .
H63A H 0.8364 0.2327 1.0067 0.050 Uiso 1 1 calc R . .
H63B H 0.9183 0.1231 1.0250 0.050 Uiso 1 1 calc R . .
C64 C 0.7971(3) 0.1616(3) 0.92529(12) 0.0403(7) Uani 1 1 d . . .
C65 C 0.7699(5) 0.2751(3) 0.91973(15) 0.0611(11) Uani 1 1 d . . .
H65A H 0.6782 0.3090 0.9380 0.092 Uiso 1 1 calc R . .
H65B H 0.7620 0.2916 0.8869 0.092 Uiso 1 1 calc R . .
H65C H 0.8515 0.2992 0.9307 0.092 Uiso 1 1 calc R . .
C66 C 0.8013(4) 0.0856(3) 0.89327(12) 0.0455(8) Uani 1 1 d . . .
H66 H 0.7881 0.0936 0.8611 0.055 Uiso 1 1 calc R . .
C67 C 0.8293(4) -0.0068(3) 0.91778(12) 0.0445(8) Uani 1 1 d . . .
C68 C 0.8445(6) -0.1138(3) 0.89964(15) 0.0656(12) Uani 1 1 d . . .
H68A H 0.8776 -0.1631 0.9238 0.098 Uiso 1 1 calc R . .
H68B H 0.9165 -0.1272 0.8723 0.098 Uiso 1 1 calc R . .
H68C H 0.7493 -0.1210 0.8909 0.098 Uiso 1 1 calc R . .
F1 F 0.6297(3) 0.13820(17) 0.70906(8) 0.0603(6) Uani 1 1 d . . .
F2 F 0.7774(3) 0.98550(19) 0.77948(8) 0.0649(6) Uani 1 1 d . . .
F3 F 1.0874(2) 0.06178(14) 0.74647(6) 0.0412(4) Uani 1 1 d . . .
F4 F 0.3799(2) 0.0413(2) 0.79031(8) 0.0622(6) Uani 1 1 d . . .
N1 N 0.6246(3) 0.52712(18) 0.83950(9) 0.0330(5) Uani 1 1 d . . .
N2 N 0.8003(3) 0.60297(19) 0.83476(9) 0.0349(5) Uani 1 1 d . . .
N3 N 1.0618(3) 0.48507(19) 0.78007(9) 0.0355(5) Uani 1 1 d . . .
N4 N 1.0527(3) 0.49612(19) 0.73346(9) 0.0358(5) Uani 1 1 d . . .
N5 N 0.7694(3) 0.6302(2) 0.63169(9) 0.0369(6) Uani 1 1 d . . .
N6 N 0.5938(3) 0.55444(18) 0.64037(8) 0.0327(5) Uani 1 1 d . . .
N7 N 0.3410(2) 0.67640(19) 0.70129(9) 0.0315(5) Uani 1 1 d . . .
N8 N 0.3485(3) 0.66262(19) 0.74794(9) 0.0355(5) Uani 1 1 d . . .
N9 N 1.1131(3) 0.1850(2) 0.53391(9) 0.0349(5) Uani 1 1 d . . .
N10 N 0.9235(3) 0.2385(2) 0.49711(9) 0.0365(5) Uani 1 1 d . . .
N11 N 0.6560(3) 0.1794(2) 0.53968(9) 0.0343(5) Uani 1 1 d . . .
N12 N 0.6315(3) 0.0885(2) 0.52546(9) 0.0354(5) Uani 1 1 d . . .
N13 N 0.3557(3) 0.2326(2) 0.99349(9) 0.0454(7) Uani 1 1 d . . .
N14 N 0.5564(3) 0.2105(2) 1.02565(9) 0.0377(6) Uani 1 1 d . . .
N15 N 0.8235(3) 0.1146(2) 0.96638(9) 0.0357(5) Uani 1 1 d . . .
N16 N 0.8428(3) 0.0104(2) 0.96253(10) 0.0418(6) Uani 1 1 d . . .
N17 N 0.2995(3) 0.4647(2) 0.55557(10) 0.0418(6) Uani 1 1 d . . .
N18 N 1.1987(6) 0.5785(4) 0.93026(18) 0.151(4) Uani 1 1 d D . .
O1 O 0.2121(7) 0.5339(3) 0.57664(14) 0.151(3) Uani 1 1 d . . .
O2 O 0.3593(3) 0.3835(2) 0.57417(10) 0.0600(7) Uani 1 1 d . . .
O3 O 0.3108(9) 0.4736(5) 0.51484(16) 0.215(4) Uani 1 1 d . . .
O7 O -0.0338(9) 0.4257(6) 0.9686(3) 0.093(2) Uani 0.50 1 d P . .
H7A H -0.0882 0.4789 0.9741 0.050 Uiso 0.50 1 d P . .
H7B H 0.0355 0.4198 0.9930 0.050 Uiso 0.50 1 d P . .
O4 O 1.2534(8) 0.6277(5) 0.90444(18) 0.155(3) Uani 0.70 1 d PGDU A 1
O5 O 1.0463(5) 0.6138(6) 0.9371(2) 0.134(3) Uani 0.70 1 d PGDU A 1
O6 O 1.2083(10) 0.4795(4) 0.9108(3) 0.239(5) Uani 0.70 1 d PGU A 1
O4A O 1.1792(8) 0.6576(4) 0.90889(17) 0.134(4) Uani 0.30 1 d PGDU A 2
O5A O 1.3464(6) 0.5201(7) 0.9151(3) 0.204(5) Uani 0.30 1 d PGDU A 2
O6A O 1.2009(8) 0.5859(6) 0.97468(16) 0.103(5) Uani 0.30 1 d PG A 2

loop_
_atom_site_aniso_label
_atom_site_aniso_U_11
_atom_site_aniso_U_22
_atom_site_aniso_U_33
_atom_site_aniso_U_23
_atom_site_aniso_U_13
_atom_site_aniso_U_12
Ag1 0.02804(11) 0.03805(12) 0.03261(12) 0.00104(9) 0.00080(8) -0.00716(8)
Ag2 0.02839(15) 0.03692(16) 0.03093(15) -0.00355(12) -0.00396(11) -0.00763(12)
Ag3 0.04017(19) 0.0537(2) 0.0455(2) -0.01265(16) -0.00827(15) -0.01238(16)
C1 0.0304(13) 0.0266(13) 0.0357(15) -0.0033(11) 0.0036(11) -0.0056(10)
C2 0.0517(19) 0.0405(17) 0.0327(16) -0.0025(13) 0.0098(14) -0.0085(14)
C3 0.0520(19) 0.0489(19) 0.0333(16) -0.0083(14) 0.0012(14) -0.0115(15)
C4 0.0286(14) 0.0324(15) 0.056(2) -0.0042(14) 0.0135(13) -0.0071(12)
C5 0.0257(12) 0.0275(13) 0.0377(15) 0.0037(11) 0.0037(11) -0.0085(10)
C6 0.0251(13) 0.0376(15) 0.0391(16) -0.0056(12) -0.0023(11) -0.0064(11)
C7 0.0303(15) 0.0429(17) 0.0466(18) -0.0109(14) 0.0041(13) -0.0058(12)
C8 0.0478(18) 0.0408(16) 0.0348(15) -0.0055(13) 0.0056(13) -0.0223(14)
C9 0.0436(18) 0.0490(19) 0.054(2) 0.0083(15) -0.0152(15) -0.0259(15)
C10 0.0269(14) 0.0388(16) 0.065(2) 0.0087(15) -0.0057(14) -0.0115(12)
C11 0.0431(17) 0.0347(15) 0.0491(19) -0.0110(14) 0.0058(14) -0.0188(13)
C12 0.0369(16) 0.0518(19) 0.0424(17) -0.0055(14) -0.0027(13) -0.0201(14)
C13 0.0306(15) 0.0376(17) 0.064(2) 0.0119(16) 0.0136(15) -0.0005(12)
C14 0.072(3) 0.062(3) 0.066(3) 0.026(2) 0.020(2) 0.007(2)
C15 0.0358(16) 0.0286(15) 0.080(3) -0.0018(16) 0.0181(17) -0.0049(12)
C16 0.0277(14) 0.0317(15) 0.062(2) -0.0105(14) 0.0018(13) -0.0050(11)
C17 0.051(2) 0.0443(19) 0.072(3) -0.0201(18) -0.0093(19) -0.0050(16)
C18 0.0284(13) 0.0318(14) 0.0330(14) 0.0006(11) 0.0045(11) -0.0030(11)
C19 0.0516(19) 0.0405(17) 0.0334(16) -0.0005(13) 0.0123(14) -0.0052(14)
C20 0.0494(18) 0.0398(16) 0.0283(14) -0.0023(12) 0.0013(13) -0.0020(14)
C21 0.0323(15) 0.0459(18) 0.058(2) -0.0052(15) 0.0173(14) -0.0124(13)
C22 0.0264(13) 0.0352(15) 0.0439(16) 0.0094(12) 0.0040(12) -0.0088(11)
C23 0.0246(14) 0.0377(17) 0.083(3) 0.0100(17) -0.0083(15) -0.0074(12)
C24 0.0415(18) 0.0418(18) 0.072(2) 0.0154(17) -0.0252(17) -0.0204(14)
C25 0.0472(18) 0.0388(16) 0.0461(18) 0.0016(14) -0.0042(14) -0.0213(14)
C26 0.0254(14) 0.0497(19) 0.068(2) -0.0127(17) -0.0026(15) -0.0045(13)
C27 0.0262(14) 0.0461(18) 0.054(2) -0.0057(15) -0.0080(13) -0.0050(12)
C28 0.0370(15) 0.0298(14) 0.0421(17) -0.0014(12) -0.0002(13) -0.0099(12)
C29 0.0296(14) 0.0388(16) 0.0412(16) -0.0022(13) -0.0041(12) -0.0103(12)
C30 0.0229(13) 0.0337(14) 0.0446(17) 0.0035(12) 0.0002(11) -0.0042(11)
C31 0.052(2) 0.0419(18) 0.0447(19) 0.0052(15) 0.0011(15) -0.0079(15)
C32 0.0295(14) 0.0294(14) 0.0495(18) -0.0008(13) -0.0001(12) -0.0045(11)
C33 0.0292(14) 0.0328(14) 0.0428(16) -0.0019(12) -0.0020(12) -0.0017(11)
C34 0.071(3) 0.0414(18) 0.0412(19) -0.0079(15) -0.0065(17) -0.0039(17)
C35 0.0283(13) 0.0420(16) 0.0288(14) -0.0001(12) -0.0006(11) -0.0108(12)
C36 0.057(2) 0.0458(18) 0.0413(17) 0.0077(14) -0.0047(15) -0.0321(16)
C37 0.060(2) 0.0407(17) 0.0468(19) 0.0113(15) -0.0093(16) -0.0230(16)
C38 0.0247(13) 0.0557(19) 0.0329(15) -0.0031(13) 0.0003(11) -0.0125(13)
C39 0.0238(12) 0.0329(14) 0.0338(14) -0.0048(11) -0.0001(10) -0.0058(10)
C40 0.0252(13) 0.0415(16) 0.0368(15) 0.0006(12) -0.0067(11) -0.0114(11)
C41 0.0265(13) 0.0387(15) 0.0380(15) 0.0027(12) -0.0013(11) -0.0109(11)
C42 0.0329(14) 0.0282(13) 0.0315(14) 0.0000(11) -0.0030(11) -0.0033(11)
C43 0.0304(14) 0.0319(14) 0.0356(15) -0.0046(11) -0.0076(11) -0.0053(11)
C44 0.0233(12) 0.0343(14) 0.0391(15) -0.0042(12) -0.0032(11) -0.0077(11)
C45 0.0470(18) 0.0482(19) 0.0387(17) 0.0138(14) -0.0115(14) -0.0147(15)
C46 0.0390(17) 0.0406(17) 0.051(2) 0.0108(14) -0.0127(14) -0.0019(13)
C47 0.0220(12) 0.0429(16) 0.0322(14) -0.0013(12) 0.0015(10) -0.0098(11)
C48 0.0461(18) 0.0524(19) 0.0342(16) -0.0012(14) 0.0000(13) -0.0257(15)
C49 0.0254(13) 0.0453(16) 0.0308(14) -0.0033(12) 0.0017(11) -0.0086(12)
C50 0.0241(13) 0.0398(15) 0.0362(15) -0.0058(12) 0.0009(11) -0.0043(11)
C51 0.054(2) 0.0421(18) 0.0439(18) -0.0107(15) -0.0001(15) -0.0096(15)
C52 0.0381(16) 0.0535(19) 0.0310(15) -0.0061(14) -0.0044(12) -0.0042(14)
C53 0.0444(19) 0.060(2) 0.0444(19) 0.0001(17) 0.0070(15) 0.0096(16)
C54 0.0483(19) 0.0454(19) 0.0465(19) -0.0100(15) 0.0049(15) -0.0030(15)
C55 0.0297(16) 0.104(3) 0.0383(18) -0.0075(19) -0.0029(14) -0.0029(18)
C56 0.0250(13) 0.062(2) 0.0309(15) 0.0066(14) -0.0066(11) -0.0038(13)
C57 0.0282(14) 0.0480(18) 0.0482(19) 0.0128(15) -0.0026(13) -0.0060(13)
C58 0.0363(16) 0.0417(17) 0.056(2) 0.0011(15) -0.0107(15) -0.0081(13)
C59 0.0383(16) 0.057(2) 0.0343(16) 0.0009(14) -0.0095(13) -0.0055(15)
C60 0.0387(17) 0.093(3) 0.0296(16) 0.0016(17) -0.0028(13) -0.0252(18)
C61 0.0364(17) 0.093(3) 0.0355(17) -0.0068(18) -0.0042(13) -0.0282(18)
C62 0.0443(17) 0.0480(18) 0.0331(15) -0.0086(13) -0.0120(13) -0.0089(14)
C63 0.0357(16) 0.0438(17) 0.0467(18) -0.0118(14) -0.0110(13) -0.0076(13)
C64 0.0309(15) 0.0454(17) 0.0424(17) 0.0023(14) 0.0007(13) -0.0063(13)
C65 0.070(3) 0.051(2) 0.059(2) 0.0087(18) 0.010(2) -0.0137(19)
C66 0.0374(16) 0.061(2) 0.0354(16) -0.0013(15) -0.0022(13) -0.0067(15)
C67 0.0418(17) 0.0503(19) 0.0402(17) -0.0119(15) -0.0072(14) -0.0070(14)
C68 0.087(3) 0.058(2) 0.051(2) -0.0181(19) -0.014(2) -0.012(2)
F1 0.0781(15) 0.0586(13) 0.0494(12) -0.0210(10) 0.0070(11) -0.0311(12)
F2 0.0781(16) 0.0629(14) 0.0618(14) -0.0159(11) -0.0032(12) -0.0340(12)
F3 0.0481(10) 0.0435(10) 0.0317(9) 0.0045(8) -0.0038(8) -0.0105(8)
F4 0.0543(13) 0.0852(17) 0.0428(12) -0.0189(11) -0.0088(10) -0.0068(12)
N1 0.0349(12) 0.0272(11) 0.0345(13) -0.0025(9) 0.0049(10) -0.0057(9)
N2 0.0369(13) 0.0311(12) 0.0362(13) -0.0060(10) 0.0040(10) -0.0099(10)
N3 0.0262(11) 0.0355(13) 0.0443(14) 0.0013(11) 0.0012(10) -0.0081(10)
N4 0.0299(12) 0.0328(12) 0.0447(15) -0.0009(11) -0.0042(10) -0.0072(10)
N5 0.0331(13) 0.0381(13) 0.0365(13) -0.0019(11) 0.0093(10) -0.0072(10)
N6 0.0324(12) 0.0299(12) 0.0324(12) -0.0038(10) 0.0033(10) -0.0034(9)
N7 0.0237(11) 0.0334(12) 0.0359(13) 0.0002(10) -0.0008(9) -0.0048(9)
N8 0.0330(12) 0.0333(12) 0.0376(13) 0.0018(10) -0.0014(10) -0.0037(10)
N9 0.0323(12) 0.0453(14) 0.0305(12) 0.0019(10) 0.0004(10) -0.0173(11)
N10 0.0397(13) 0.0392(13) 0.0336(13) 0.0068(11) -0.0045(10) -0.0149(11)
N11 0.0261(11) 0.0377(13) 0.0373(13) 0.0009(10) -0.0041(10) -0.0038(10)
N12 0.0283(12) 0.0434(14) 0.0364(13) 0.0003(11) -0.0047(10) -0.0113(10)
N13 0.0309(13) 0.0655(19) 0.0329(14) -0.0065(13) -0.0029(10) 0.0020(12)
N14 0.0362(13) 0.0434(14) 0.0302(12) -0.0084(11) -0.0026(10) -0.0032(11)
N15 0.0308(12) 0.0369(13) 0.0388(14) -0.0044(11) -0.0046(10) -0.0065(10)
N16 0.0451(15) 0.0383(14) 0.0412(15) -0.0069(11) -0.0135(12) -0.0050(12)
N17 0.0508(16) 0.0410(15) 0.0385(15) 0.0019(12) -0.0120(12) -0.0177(13)
N18 0.229(8) 0.178(6) 0.096(4) -0.047(4) 0.067(5) -0.181(7)
O1 0.249(6) 0.079(3) 0.067(2) 0.013(2) 0.011(3) 0.062(3)
O2 0.0599(17) 0.0527(15) 0.0650(18) 0.0112(13) -0.0204(14) -0.0034(13)
O3 0.342(10) 0.143(5) 0.058(3) 0.038(3) 0.050(4) 0.113(5)
O7 0.103(6) 0.086(5) 0.097(6) 0.012(4) -0.012(5) -0.033(4)
O4 0.179(7) 0.164(6) 0.138(5) -0.092(5) 0.051(5) -0.096(6)
O5 0.078(4) 0.203(7) 0.126(5) -0.001(5) -0.015(4) -0.040(5)
O6 0.295(12) 0.220(10) 0.230(10) 0.072(8) -0.028(9) -0.116(9)
O4A 0.126(8) 0.161(8) 0.122(7) -0.069(7) -0.005(7) -0.052(7)
O5A 0.236(10) 0.198(9) 0.209(9) -0.005(8) -0.014(9) -0.111(9)
O6A 0.199(14) 0.073(7) 0.079(8) 0.038(6) -0.101(9) -0.085(9)

loop_
_geom_bond_atom_site_label_1
_geom_bond_atom_site_label_2
_geom_bond_distance
_geom_bond_site_symmetry_2
_geom_bond_publ_flag
Ag1 C1 2.088(3) . ?
Ag1 C18 2.098(3) . ?
Ag2 C35 2.090(3) 2_756 ?
Ag2 C35 2.090(3) . ?
Ag3 C52 2.079(4) . ?
Ag3 C52 2.079(4) 2_657 ?
C1 N2 1.352(4) . ?
C1 N1 1.361(4) . ?
C2 C3 1.347(5) . ?
C2 N1 1.383(4) . ?
C2 H2 0.9500 . ?
C3 N2 1.385(4) . ?
C3 H3 0.9500 . ?
C4 N1 1.467(4) . ?
C4 C5 1.511(4) . ?
C4 H4A 0.9900 . ?
C4 H4B 0.9900 . ?
C5 C6 1.389(4) . ?
C5 C10 1.396(4) . ?
C6 C7 1.387(4) . ?
C6 H6 0.9500 . ?
C7 C8 1.378(5) . ?
C7 H7 0.9500 . ?
C8 F1 1.357(4) . ?
C8 C9 1.366(5) . ?
C9 C10 1.382(5) . ?
C9 H9 0.9500 . ?
C10 H10 0.9500 . ?
C11 N2 1.458(4) . ?
C11 C12 1.520(5) . ?
C11 H11A 0.9900 . ?
C11 H11B 0.9900 . ?
C12 N3 1.454(4) . ?
C12 H12A 0.9900 . ?
C12 H12B 0.9900 . ?
C13 N3 1.354(4) . ?
C13 C15 1.370(6) . ?
C13 C14 1.495(6) . ?
C14 H14A 0.9800 . ?
C14 H14B 0.9800 . ?
C14 H14C 0.9800 . ?
C15 C16 1.396(5) . ?
C15 H15 0.9500 . ?
C16 N4 1.343(4) . ?
C16 C17 1.499(5) . ?
C17 H17A 0.9800 . ?
C17 H17B 0.9800 . ?
C17 H17C 0.9800 . ?
C18 N6 1.348(4) . ?
C18 N5 1.355(4) . ?
C19 C20 1.342(5) . ?
C19 N5 1.390(4) . ?
C19 H19 0.9500 . ?
C20 N6 1.390(4) . ?
C20 H20 0.9500 . ?
C21 N5 1.464(4) . ?
C21 C22 1.519(5) . ?
C21 H21A 0.9900 . ?
C21 H21B 0.9900 . ?
C22 C27 1.387(4) . ?
C22 C23 1.388(5) . ?
C23 C24 1.378(5) . ?
C23 H23 0.9500 . ?
C24 C25 1.363(5) . ?
C24 H24 0.9500 . ?
C25 F2 1.362(4) . ?
C25 C26 1.368(5) . ?
C26 C27 1.379(5) . ?
C26 H26 0.9500 . ?
C27 H27 0.9500 . ?
C28 N6 1.467(4) . ?
C28 C29 1.530(4) . ?
C28 H28A 0.9900 . ?
C28 H28B 0.9900 . ?
C29 N7 1.452(4) . ?
C29 H29A 0.9900 . ?
C29 H29B 0.9900 . ?
C30 N7 1.361(4) . ?
C30 C32 1.377(4) . ?
C30 C31 1.487(5) . ?
C31 H31A 0.9800 . ?
C31 H31B 0.9800 . ?
C31 H31C 0.9800 . ?
C32 C33 1.403(4) . ?
C32 H32 0.9500 . ?
C33 N8 1.341(4) . ?
C33 C34 1.498(5) . ?
C34 H34A 0.9800 . ?
C34 H34B 0.9800 . ?
C34 H34C 0.9800 . ?
C35 N9 1.351(4) . ?
C35 N10 1.357(4) . ?
C36 C37 1.350(5) . ?
C36 N9 1.381(4) . ?
C36 H36 0.9500 . ?
C37 N10 1.385(4) . ?
C37 H37 0.9500 . ?
C38 N9 1.470(4) . ?
C38 C39 1.520(4) . ?
C38 H38A 0.9900 . ?
C38 H38B 0.9900 . ?
C39 C40 1.392(4) . ?
C39 C44 1.395(4) . ?
C40 C41 1.389(4) . ?
C40 H40 0.9500 . ?
C41 C42 1.371(4) . ?
C41 H41 0.9500 . ?
C42 F3 1.366(3) . ?
C42 C43 1.378(4) . ?
C43 C44 1.388(4) . ?
C43 H43 0.9500 . ?
C44 H44 0.9500 . ?
C45 N10 1.465(4) . ?
C45 C46 1.525(5) . ?
C45 H45A 0.9900 . ?
C45 H45B 0.9900 . ?
C46 N11 1.449(4) . ?
C46 H46A 0.9900 . ?
C46 H46B 0.9900 . ?
C47 N12 1.339(4) . ?
C47 C49 1.401(4) . ?
C47 C48 1.496(4) . ?
C48 H48A 0.9800 . ?
C48 H48B 0.9800 . ?
C48 H48C 0.9800 . ?
C49 C50 1.380(4) . ?
C49 H49 0.9500 . ?
C50 N11 1.353(4) . ?
C50 C51 1.499(4) . ?
C51 H51A 0.9800 . ?
C51 H51B 0.9800 . ?
C51 H51C 0.9800 . ?
C52 N14 1.352(4) . ?
C52 N13 1.358(4) . ?
C53 C54 1.343(5) . ?
C53 N13 1.380(5) . ?
C53 H53 0.9500 . ?
C54 N14 1.377(4) . ?
C54 H54 0.9500 . ?
C55 N13 1.472(5) . ?
C55 C56 1.503(5) . ?
C55 H55A 0.9900 . ?
C55 H55B 0.9900 . ?
C56 C57 1.381(5) . ?
C56 C61 1.385(5) . ?
C57 C58 1.391(5) . ?
C57 H57 0.9500 . ?
C58 C59 1.373(5) . ?
C58 H58 0.9500 . ?
C59 C60 1.366(5) . ?
C59 F4 1.366(4) . ?
C60 C61 1.391(5) . ?
C60 H60 0.9500 . ?
C61 H61 0.9500 . ?
C62 N14 1.467(4) . ?
C62 C63 1.531(5) . ?
C62 H62A 0.9900 . ?
C62 H62B 0.9900 . ?
C63 N15 1.446(4) . ?
C63 H63A 0.9900 . ?
C63 H63B 0.9900 . ?
C64 N15 1.358(4) . ?
C64 C66 1.369(5) . ?
C64 C65 1.491(5) . ?
C65 H65A 0.9800 . ?
C65 H65B 0.9800 . ?
C65 H65C 0.9800 . ?
C66 C67 1.407(5) . ?
C66 H66 0.9500 . ?
C67 N16 1.337(4) . ?
C67 C68 1.497(5) . ?
C68 H68A 0.9800 . ?
C68 H68B 0.9800 . ?
C68 H68C 0.9800 . ?
N3 N4 1.363(4) . ?
N7 N8 1.366(4) . ?
N11 N12 1.363(4) . ?
N15 N16 1.367(4) . ?
N17 O3 1.180(5) . ?
N17 O1 1.206(5) . ?
N17 O2 1.245(4) . ?
N18 O4 1.161(4) . ?
N18 O4A 1.210(5) . ?
N18 O6A 1.290(7) . ?
N18 O5 1.396(6) . ?
N18 O6 1.421(6) . ?
N18 O5A 1.453(6) . ?
O7 H7A 0.7788 . ?
O7 H7B 0.9949 . ?
